data_7719285
loop_
_publ_author_name
'Iqbal, Maqsood'
'Zhou, Jiazheng'
'Wang, Hongshan'
'Lu, Juanjuan'
'Pan, Shilie'
'Li, Junjie'

_publ_section_title
;
 Cd<sub>5</sub>Te<sub>4</sub>O<sub>12</sub>X<sub>2</sub> (X = Cl, Br, I):
 a new oxyhalide family with [CdO<sub>4</sub>X] mixed anionic units and
 adjustable optical properties.
;
_journal_issue 38
_journal_name_full 'Dalton transactions (Cambridge, England : 2003)'
_journal_page_first 14407
_journal_page_last 14414
_journal_paper_doi 10.1039/d5dt01473e
_journal_volume 54
_journal_year 2025
_chemical_formula_moiety 'Cd5 Cl2 O12 Te4'
_chemical_formula_sum 'Cd5 Cl2 O12 Te4'
_chemical_formula_weight 1335.30
_chemical_name_systematic CdTeOCl
_space_group_crystal_system monoclinic
_space_group_IT_number 14
_space_group_name_Hall '-P 2ybc'
_space_group_name_H-M_alt 'P 1 21/c 1'
_atom_sites_solution_primary iterative
_audit_creation_date 2025-07-31
_audit_creation_method
;
Olex2 1.3
(compiled 2020.11.12 svn.r5f609507 for OlexSys, GUI svn.r6408)
;
_audit_update_record
;
2025-08-11 deposited with the CCDC.	2025-08-22 downloaded from the CCDC.
;
_cell_angle_alpha 90
_cell_angle_beta 108.746(3)
_cell_angle_gamma 90
_cell_formula_units_Z 2
_cell_length_a 8.9729(6)
_cell_length_b 5.6425(3)
_cell_length_c 16.5123(8)
_cell_measurement_reflns_used 2860
_cell_measurement_temperature 273.15
_cell_measurement_theta_max 27.424
_cell_measurement_theta_min 2.397
_cell_volume 791.66(8)
_computing_cell_refinement 'SAINT V8.40B (?, 2016)'
_computing_data_reduction 'SAINT V8.40B (?, 2016)'
_computing_molecular_graphics 'Olex2 1.3 (Dolomanov et al., 2009)'
_computing_publication_material 'Olex2 1.3 (Dolomanov et al., 2009)'
_computing_structure_refinement 'SHELXL 2018/3 (Sheldrick, 2015)'
_computing_structure_solution 'olex2.solve 1.3 (Bourhis et al., 2015)'
_diffrn_ambient_temperature 273.15
_diffrn_measured_fraction_theta_full 0.987
_diffrn_measured_fraction_theta_max 0.987
_diffrn_measurement_device_type 'Bruker P4'
_diffrn_measurement_method '\w scans'
_diffrn_radiation_type MoK\a
_diffrn_radiation_wavelength 0.71073
_diffrn_reflns_av_R_equivalents 0.0410
_diffrn_reflns_av_unetI/netI 0.0408
_diffrn_reflns_Laue_measured_fraction_full 0.987
_diffrn_reflns_Laue_measured_fraction_max 0.987
_diffrn_reflns_limit_h_max 11
_diffrn_reflns_limit_h_min -11
_diffrn_reflns_limit_k_max 7
_diffrn_reflns_limit_k_min -7
_diffrn_reflns_limit_l_max 21
_diffrn_reflns_limit_l_min -21
_diffrn_reflns_number 5658
_diffrn_reflns_point_group_measured_fraction_full 0.987
_diffrn_reflns_point_group_measured_fraction_max 0.987
_diffrn_reflns_theta_full 25.242
_diffrn_reflns_theta_max 27.485
_diffrn_reflns_theta_min 2.397
_exptl_absorpt_coefficient_mu 14.220
_exptl_absorpt_correction_T_max 0.7456
_exptl_absorpt_correction_T_min 0.4958
_exptl_absorpt_correction_type multi-scan
_exptl_absorpt_process_details
;
SADABS-2016/2 (Bruker,2016/2) was used for absorption correction.
wR2(int) was 0.1081 before and 0.0516 after correction.
The Ratio of minimum to maximum transmission is 0.6650.
The \l/2 correction factor is Not present.
;
_exptl_crystal_colour 'metallic light colourless'
_exptl_crystal_colour_lustre metallic
_exptl_crystal_colour_modifier light
_exptl_crystal_colour_primary colourless
_exptl_crystal_density_diffrn 5.602
_exptl_crystal_description block
_exptl_crystal_F_000 1156
_exptl_crystal_preparation na
_exptl_crystal_recrystallization_method na
_exptl_crystal_size_max 0.182
_exptl_crystal_size_mid 0.15
_exptl_crystal_size_min 0.091
_refine_diff_density_max 1.260
_refine_diff_density_min -1.331
_refine_diff_density_rms 0.328
_refine_ls_extinction_coef 0.0123(3)
_refine_ls_extinction_expression Fc^*^=kFc[1+0.001xFc^2^\l^3^/sin(2\q)]^-1/4^
_refine_ls_extinction_method 'SHELXL-2018/3 (Sheldrick 2018)'
_refine_ls_goodness_of_fit_ref 1.142
_refine_ls_hydrogen_treatment undef
_refine_ls_matrix_type full
_refine_ls_number_parameters 107
_refine_ls_number_reflns 1797
_refine_ls_number_restraints 0
_refine_ls_restrained_S_all 1.142
_refine_ls_R_factor_all 0.0306
_refine_ls_R_factor_gt 0.0244
_refine_ls_shift/su_max 0.001
_refine_ls_shift/su_mean 0.000
_refine_ls_structure_factor_coef Fsqd
_refine_ls_weighting_details 'w=1/[\s^2^(Fo^2^)+(0.0112P)^2^+0.6244P] where P=(Fo^2^+2Fc^2^)/3'
_refine_ls_weighting_scheme calc
_refine_ls_wR_factor_gt 0.0505
_refine_ls_wR_factor_ref 0.0525
_reflns_Friedel_coverage 0.000
_reflns_number_gt 1595
_reflns_number_total 1797
_reflns_threshold_expression 'I > 2\s(I)'
_cod_data_source_file d5dt01473e2.cif
_cod_data_source_block 168_sx
_cod_depositor_comments 'Adding full bibliography for 7719285--7719287.cif.'
_cod_database_code 7719285
_shelx_shelxl_version_number 2018/3
_shelx_space_group_comment
;
The symmetry employed for this shelxl refinement is uniquely defined
by the following loop, which should always be used as a source of
symmetry information in preference to the above space-group names.
They are only intended as comments.
;
_shelx_estimated_absorpt_t_max 0.986
_shelx_estimated_absorpt_t_min 0.871
_olex2_refinement_description
;
1. Others
 Fixed X: Cd2(0.5)
 Fixed Y: Cd2(1)
 Fixed Z: Cd2(0.5)
;
_olex2_submission_special_instructions 'No special instructions were received'

loop_
_space_group_symop_operation_xyz
'x, y, z'
'-x, y+1/2, -z+1/2'
'-x, -y, -z'
'x, -y-1/2, z-1/2'

loop_
_atom_site_label
_atom_site_type_symbol
_atom_site_fract_x
_atom_site_fract_y
_atom_site_fract_z
_atom_site_U_iso_or_equiv
_atom_site_adp_type
_atom_site_occupancy
_atom_site_site_symmetry_order
_atom_site_calc_flag
_atom_site_refinement_flags_posn
_atom_site_refinement_flags_adp
_atom_site_refinement_flags_occupancy
_atom_site_disorder_assembly
_atom_site_disorder_group
Te1 Te 0.79188(5) 0.52610(6) 0.53235(2) 0.01084(11) Uani 1 1 d . . . . .
Te2 Te 0.75397(5) 0.59654(6) 0.23421(2) 0.01128(11) Uani 1 1 d . . . . .
Cd2 Cd 0.500000 1.000000 0.500000 0.01461(15) Uani 1 2 d S . P . .
Cd1 Cd 0.74338(6) 1.05659(7) 0.38286(3) 0.01481(12) Uani 1 1 d . . . . .
Cd3 Cd 0.49629(5) 0.57981(8) 0.34321(3) 0.01498(12) Uani 1 1 d . . . . .
Cl1 Cl 1.0186(2) 0.9526(3) 0.39226(12) 0.0282(4) Uani 1 1 d . . . . .
O1 O 0.7161(5) 0.5634(7) 0.6227(3) 0.0172(9) Uani 1 1 d . . . . .
O2 O 0.7252(6) 0.4031(7) 0.3202(3) 0.0200(10) Uani 1 1 d . . . . .
O3 O 0.6740(5) 0.7663(7) 0.4607(3) 0.0142(9) Uani 1 1 d . . . . .
O4 O 0.6536(5) 0.2905(7) 0.4700(3) 0.0140(9) Uani 1 1 d . . . . .
O5 O 0.5946(5) 0.4574(7) 0.1452(3) 0.0171(9) Uani 1 1 d . . . . .
O6 O 0.3699(5) 0.3311(7) 0.2360(2) 0.0120(8) Uani 1 1 d . . . . .

loop_
_atom_site_aniso_label
_atom_site_aniso_U_11
_atom_site_aniso_U_22
_atom_site_aniso_U_33
_atom_site_aniso_U_23
_atom_site_aniso_U_13
_atom_site_aniso_U_12
Te1 0.0105(2) 0.01088(19) 0.01144(18) 0.00007(14) 0.00385(14) 0.00059(14)
Te2 0.0123(2) 0.01096(18) 0.01128(19) -0.00005(15) 0.00469(15) 0.00034(14)
Cd2 0.0192(4) 0.0140(3) 0.0140(3) -0.0024(2) 0.0100(3) -0.0020(2)
Cd1 0.0211(3) 0.0107(2) 0.0151(2) -0.00049(17) 0.00920(18) -0.00020(17)
Cd3 0.0153(2) 0.0146(2) 0.0153(2) -0.00451(18) 0.00525(18) -0.00269(17)
Cl1 0.0197(9) 0.0290(8) 0.0367(10) 0.0050(8) 0.0103(7) 0.0036(7)
O1 0.020(2) 0.021(2) 0.015(2) -0.0039(18) 0.0106(19) -0.0011(18)
O2 0.025(3) 0.015(2) 0.023(2) 0.0094(19) 0.011(2) 0.0037(18)
O3 0.014(2) 0.014(2) 0.0137(19) 0.0040(17) 0.0041(17) -0.0004(17)
O4 0.017(2) 0.0113(19) 0.015(2) -0.0018(17) 0.0076(17) -0.0026(17)
O5 0.023(3) 0.016(2) 0.012(2) -0.0012(17) 0.0044(18) -0.0061(18)
O6 0.011(2) 0.0112(19) 0.014(2) -0.0007(16) 0.0041(17) -0.0021(16)

loop_
_atom_type_symbol
_atom_type_description
_atom_type_scat_dispersion_real
_atom_type_scat_dispersion_imag
_atom_type_scat_source
Cd Cd -0.8075 1.2024 'International Tables Vol C Tables 4.2.6.8 and 6.1.1.4'
Cl Cl 0.1484 0.1585 'International Tables Vol C Tables 4.2.6.8 and 6.1.1.4'
O O 0.0106 0.0060 'International Tables Vol C Tables 4.2.6.8 and 6.1.1.4'
Te Te -0.5308 1.6751 'International Tables Vol C Tables 4.2.6.8 and 6.1.1.4'

loop_
_geom_angle_atom_site_label_1
_geom_angle_atom_site_label_2
_geom_angle_atom_site_label_3
_geom_angle
_geom_angle_site_symmetry_1
_geom_angle_site_symmetry_3
_geom_angle_publ_flag
O1 Te1 O3 98.49(18) . . ?
O1 Te1 O4 99.99(18) . . ?
O4 Te1 O3 91.50(18) . . ?
O2 Te2 Cd3 44.84(14) . . ?
O2 Te2 O6 88.57(18) . 2_655 ?
O5 Te2 Cd3 85.66(14) . . ?
O5 Te2 O2 95.40(19) . . ?
O5 Te2 O6 97.69(18) . 2_655 ?
O6 Te2 Cd3 46.92(12) 2_655 . ?
Cd1 Cd2 Cd1 180.0 . 3_676 ?
O3 Cd2 Cd1 137.34(10) 3_676 . ?
O3 Cd2 Cd1 42.66(10) . . ?
O3 Cd2 Cd1 42.66(10) 3_676 3_676 ?
O3 Cd2 Cd1 137.34(10) . 3_676 ?
O3 Cd2 O3 180.00(14) 3_676 . ?
O3 Cd2 O4 99.27(15) . 3_666 ?
O3 Cd2 O4 99.27(15) 3_676 1_565 ?
O3 Cd2 O4 80.73(15) . 1_565 ?
O3 Cd2 O4 80.73(15) 3_676 3_666 ?
O4 Cd2 Cd1 42.52(10) 1_565 . ?
O4 Cd2 Cd1 137.48(10) 3_666 . ?
O4 Cd2 Cd1 137.48(10) 1_565 3_676 ?
O4 Cd2 Cd1 42.52(10) 3_666 3_676 ?
O4 Cd2 O4 180.00(13) 3_666 1_565 ?
O5 Cd2 Cd1 59.83(12) 4_576 3_676 ?
O5 Cd2 Cd1 120.17(12) 2_655 3_676 ?
O5 Cd2 Cd1 120.17(12) 4_576 . ?
O5 Cd2 Cd1 59.83(12) 2_655 . ?
O5 Cd2 O3 107.52(15) 2_655 3_676 ?
O5 Cd2 O3 72.48(15) 4_576 3_676 ?
O5 Cd2 O3 72.48(15) 2_655 . ?
O5 Cd2 O3 107.52(15) 4_576 . ?
O5 Cd2 O4 83.97(15) 2_655 1_565 ?
O5 Cd2 O4 96.03(15) 2_655 3_666 ?
O5 Cd2 O4 83.97(15) 4_576 3_666 ?
O5 Cd2 O4 96.03(15) 4_576 1_565 ?
O5 Cd2 O5 180.0 4_576 2_655 ?
Cd2 Cd1 Cd3 62.225(11) . . ?
Cl1 Cd1 Cd2 138.96(4) . . ?
Cl1 Cd1 Cd3 113.31(4) . . ?
O2 Cd1 Cd2 113.09(12) 1_565 . ?
O2 Cd1 Cd3 131.82(13) 1_565 . ?
O2 Cd1 Cl1 99.27(13) 1_565 . ?
O2 Cd1 O3 155.59(16) 1_565 . ?
O2 Cd1 O4 78.14(15) 1_565 1_565 ?
O2 Cd1 O6 98.39(15) 1_565 2_655 ?
O3 Cd1 Cd2 42.73(10) . . ?
O3 Cd1 Cd3 42.79(10) . . ?
O3 Cd1 Cl1 103.85(11) . . ?
O4 Cd1 Cd2 42.82(10) 1_565 . ?
O4 Cd1 Cd3 103.74(10) 1_565 . ?
O4 Cd1 Cl1 129.79(12) 1_565 . ?
O4 Cd1 O3 81.07(14) 1_565 . ?
O4 Cd1 O6 135.55(15) 1_565 2_655 ?
O6 Cd1 Cd2 104.42(10) 2_655 . ?
O6 Cd1 Cd3 46.69(10) 2_655 . ?
O6 Cd1 Cl1 94.63(11) 2_655 . ?
O6 Cd1 O3 87.56(14) 2_655 . ?
Te2 Cd3 Cd1 64.139(13) . . ?
O1 Cd3 Te2 155.33(10) 3_666 . ?
O1 Cd3 Cd1 140.18(10) 3_666 . ?
O1 Cd3 O2 134.86(14) 3_666 . ?
O1 Cd3 O3 110.72(14) 3_666 . ?
O1 Cd3 O5 87.80(15) 3_666 2_655 ?
O1 Cd3 O6 155.24(14) 3_666 2_655 ?
O2 Cd3 Te2 33.06(10) . . ?
O2 Cd3 Cd1 79.81(10) . . ?
O2 Cd3 O6 64.81(13) . 2_655 ?
O3 Cd3 Te2 91.65(10) . . ?
O3 Cd3 Cd1 41.88(10) . . ?
O3 Cd3 O2 85.91(15) . . ?
O3 Cd3 O6 82.13(13) . 2_655 ?
O5 Cd3 Te2 109.90(11) 2_655 . ?
O5 Cd3 Cd1 58.81(12) 2_655 . ?
O5 Cd3 O2 137.09(15) 2_655 . ?
O5 Cd3 O3 71.34(15) 2_655 . ?
O5 Cd3 O6 76.12(14) 2_655 2_655 ?
O6 Cd3 Te2 81.72(10) . . ?
O6 Cd3 Te2 33.81(9) 2_655 . ?
O6 Cd3 Cd1 42.01(9) 2_655 . ?
O6 Cd3 Cd1 140.52(10) . . ?
O6 Cd3 O1 74.16(14) . 3_666 ?
O6 Cd3 O2 81.87(15) . . ?
O6 Cd3 O3 166.09(14) . . ?
O6 Cd3 O5 122.40(15) . 2_655 ?
O6 Cd3 O6 98.51(8) . 2_655 ?
Te1 O1 Cd3 135.2(2) . 3_666 ?
Te2 O2 Cd1 150.4(2) . 1_545 ?
Te2 O2 Cd3 102.10(18) . . ?
Cd1 O2 Cd3 103.36(17) 1_545 . ?
Te1 O3 Cd2 122.14(19) . . ?
Te1 O3 Cd1 131.9(2) . . ?
Te1 O3 Cd3 107.10(18) . . ?
Cd2 O3 Cd3 98.61(16) . . ?
Cd1 O3 Cd2 94.61(15) . . ?
Cd1 O3 Cd3 95.33(14) . . ?
Te1 O4 Cd2 136.2(2) . 1_545 ?
Te1 O4 Cd1 116.7(2) . 1_545 ?
Cd1 O4 Cd2 94.66(14) 1_545 1_545 ?
Te2 O5 Cd2 135.7(2) . 2_645 ?
Te2 O5 Cd3 121.7(2) . 2_645 ?
Cd2 O5 Cd3 99.31(15) 2_645 2_645 ?
Te2 O6 Cd1 118.47(19) 2_645 2_645 ?
Te2 O6 Cd3 99.28(16) 2_645 2_645 ?
Te2 O6 Cd3 114.81(18) 2_645 . ?
Cd1 O6 Cd3 91.30(13) 2_645 2_645 ?
Cd3 O6 Cd1 107.47(16) . 2_645 ?
Cd3 O6 Cd3 124.15(17) . 2_645 ?

loop_
_geom_bond_atom_site_label_1
_geom_bond_atom_site_label_2
_geom_bond_distance
_geom_bond_site_symmetry_2
_geom_bond_publ_flag
Te1 O1 1.839(4) . ?
Te1 O3 1.885(4) . ?
Te1 O4 1.883(4) . ?
Te2 Cd3 3.3569(6) . ?
Te2 O2 1.873(4) . ?
Te2 O5 1.863(4) . ?
Te2 O6 1.892(4) 2_655 ?
Cd2 Cd1 3.3656(5) . ?
Cd2 Cd1 3.3656(5) 3_676 ?
Cd2 O3 2.291(4) . ?
Cd2 O3 2.291(4) 3_676 ?
Cd2 O4 2.295(4) 1_565 ?
Cd2 O4 2.295(4) 3_666 ?
Cd2 O5 2.285(4) 4_576 ?
Cd2 O5 2.285(4) 2_655 ?
Cd1 Cd3 3.4130(6) . ?
Cd1 Cl1 2.4941(19) . ?
Cd1 O2 2.194(4) 1_565 ?
Cd1 O3 2.288(4) . ?
Cd1 O4 2.282(4) 1_565 ?
Cd1 O6 2.285(4) 2_655 ?
Cd3 O1 2.301(4) 3_666 ?
Cd3 O2 2.421(5) . ?
Cd3 O3 2.329(4) . ?
Cd3 O5 2.311(4) 2_655 ?
Cd3 O6 2.258(4) . ?
Cd3 O6 2.484(4) 2_655 ?

loop_
_geom_torsion_atom_site_label_1
_geom_torsion_atom_site_label_2
_geom_torsion_atom_site_label_3
_geom_torsion_atom_site_label_4
_geom_torsion
_geom_torsion_site_symmetry_1
_geom_torsion_site_symmetry_2
_geom_torsion_site_symmetry_3
_geom_torsion_site_symmetry_4
_geom_torsion_publ_flag
Cd3 Te2 O2 Cd1 148.9(6) . . . 1_545 ?
Cd3 Te2 O5 Cd2 139.8(3) . . . 2_645 ?
Cd3 Te2 O5 Cd3 -65.5(2) . . . 2_645 ?
O1 Te1 O3 Cd2 0.4(3) . . . . ?
O1 Te1 O3 Cd1 134.2(3) . . . . ?
O1 Te1 O3 Cd3 -111.80(19) . . . . ?
O1 Te1 O4 Cd2 -24.0(3) . . . 1_545 ?
O1 Te1 O4 Cd1 -154.9(2) . . . 1_545 ?
O2 Te2 O5 Cd2 -176.4(3) . . . 2_645 ?
O2 Te2 O5 Cd3 -21.6(3) . . . 2_645 ?
O3 Te1 O1 Cd3 86.7(3) . . . 3_666 ?
O3 Te1 O4 Cd2 -122.9(3) . . . 1_545 ?
O3 Te1 O4 Cd1 106.2(2) . . . 1_545 ?
O4 Te1 O1 Cd3 -6.4(3) . . . 3_666 ?
O4 Te1 O3 Cd2 100.8(2) . . . . ?
O4 Te1 O3 Cd1 -125.5(3) . . . . ?
O4 Te1 O3 Cd3 -11.47(19) . . . . ?
O5 Te2 O2 Cd1 70.6(5) . . . 1_545 ?
O5 Te2 O2 Cd3 -78.3(2) . . . . ?
O6 Te2 O2 Cd1 168.2(5) 2_655 . . 1_545 ?
O6 Te2 O2 Cd3 19.29(18) 2_655 . . . ?
O6 Te2 O5 Cd2 94.4(3) 2_655 . . 2_645 ?
O6 Te2 O5 Cd3 -110.9(2) 2_655 . . 2_645 ?
